data_4300003
loop_
_publ_author_name
'Suzanne J. Brudenell'
'Leone Spiccia'
'Alan M. Bond'
'Gary D. Fallon'
'David C. R. Hockless'
'George Lazarev'
'Peter J. Mahon'
'Edward R. T. Tiekink'

_publ_section_title
;
Structural, Spectroscopic, and Electrochemical Studies of Binuclear
Manganese(II) Complexes of Bis(pentadentate) Ligands Derived from
Bis(1,4,7-triazacyclononane) Macrocycles
;
_journal_name_full 'Inorganic Chemistry'
_journal_page_first 881
_journal_page_last 892
_journal_paper_doi 10.1021/ic9814470
_journal_volume 39
_journal_year 2000
_chemical_formula_sum 'C18 H25 Cl2 Mn N5 O4'
_chemical_formula_weight 501.27
_space_group_IT_number 19
_symmetry_cell_setting orthorhombic
_symmetry_Int_Tables_number 19
_symmetry_space_group_name_Hall 'P 2ac 2ab'
_symmetry_space_group_name_H-M 'P 21 21 21'
_audit_creation_date 'Mon Jun 30 01:41:54 1997'
_audit_creation_method 'from TEXRAY.INF file'
_cell_angle_alpha 90
_cell_angle_beta 90
_cell_angle_gamma 90
_cell_formula_units_Z 4
_cell_length_a 7.959(7)
_cell_length_b 12.30(1)
_cell_length_c 21.72(2)
_cell_measurement_reflns_used 30
_cell_measurement_temperature 173.2
_cell_measurement_theta_max 27.8
_cell_measurement_theta_min 9.9
_cell_volume 2126(3)
_computing_cell_refinement P3
_computing_data_collection P3
_computing_data_reduction XDisk
_computing_publication_material teXsan
_computing_structure_refinement teXsan
_computing_structure_solution teXsan
_diffrn_ambient_temperature 173.2
_diffrn_measurement_device 'NICOLET R3m'
_diffrn_measurement_method 'omega scans'
_diffrn_orient_matrix_UB_11 0.03130
_diffrn_orient_matrix_UB_12 0.02069
_diffrn_orient_matrix_UB_13 0.04303
_diffrn_orient_matrix_UB_21 0.02660
_diffrn_orient_matrix_UB_22 0.07537
_diffrn_orient_matrix_UB_23 -0.01423
_diffrn_orient_matrix_UB_31 -0.11875
_diffrn_orient_matrix_UB_32 0.02234
_diffrn_orient_matrix_UB_33 0.00815
_diffrn_radiation_monochromator graphite
_diffrn_radiation_source 'X-ray tube'
_diffrn_radiation_type MoKalpha
_diffrn_radiation_wavelength 0.7107
_diffrn_reflns_av_R_equivalents 4.24
_diffrn_reflns_limit_h_max 0
_diffrn_reflns_limit_h_min -8
_diffrn_reflns_limit_k_max 13
_diffrn_reflns_limit_k_min -13
_diffrn_reflns_limit_l_max 23
_diffrn_reflns_limit_l_min -23
_diffrn_reflns_number 17964
_diffrn_reflns_theta_max 22.55
_diffrn_reflns_theta_min 1.5
_diffrn_standards_decay_% '< 1.0'
_diffrn_standards_interval_count 297
_diffrn_standards_number 3
_exptl_absorpt_coefficient_mu 0.907
_exptl_absorpt_correction_T_max 1.000
_exptl_absorpt_correction_T_min 0.790
_exptl_absorpt_correction_type refdelf
_exptl_absorpt_process_details Walker&Stuart_DIFABS
_exptl_crystal_colour colourless
_exptl_crystal_density_diffrn 1.566
_exptl_crystal_description tabular
_exptl_crystal_F_000 1036.00
_refine_diff_density_max 0.33
_refine_diff_density_min -0.28
_refine_ls_abs_structure_Flack 0.0003(1)
_refine_ls_extinction_method none
_refine_ls_goodness_of_fit_obs 2.207
_refine_ls_hydrogen_treatment noref
_refine_ls_matrix_type full
_refine_ls_number_parameters 271
_refine_ls_number_reflns 1363
_refine_ls_number_restraints 0
_refine_ls_R_factor_obs 0.0354
_refine_ls_shift/esd_max 0.0004
_refine_ls_structure_factor_coef F
_refine_ls_weighting_scheme sigma
_refine_ls_wR_factor_obs 0.0304
_reflns_number_observed 1363
_reflns_number_total 1654
_reflns_observed_criterion 3.00
_cod_original_sg_symbol_H-M 'P 21 21 21 '
_cod_original_formula_sum 'C18 H25 Cl2 N5 Mn O4 '
_cod_database_code 4300003

loop_
_symmetry_equiv_pos_as_xyz
'   +x,   +y,   +z'
'1/2-x,   -y,1/2+z'
'1/2+x,1/2-y,   -z'
'   -x,1/2+y,1/2-z'

loop_
_atom_site_aniso_label
_atom_site_aniso_U_11
_atom_site_aniso_U_22
_atom_site_aniso_U_33
_atom_site_aniso_U_12
_atom_site_aniso_U_13
_atom_site_aniso_U_23
Mn(1) 0.0195(5) 0.0190(6) 0.0190(6) -0.0015(6) -0.0011(6) 0.0013(6)
Cl(1) 0.0216(10) 0.033(1) 0.040(1) -0.005(1) -0.0010(9) 0.006(1)
Cl(2) 0.032(1) 0.035(1) 0.034(1) 0.001(1) 0.000(1) 0.001(1)
O(1) 0.042(4) 0.092(5) 0.056(4) -0.035(4) -0.021(4) 0.008(4)
O(2) 0.062(5) 0.190(9) 0.078(5) -0.060(6) 0.033(4) -0.016(6)
O(3) 0.117(6) 0.078(5) 0.047(4) -0.015(5) -0.035(5) 0.003(4)
O(4) 0.186(9) 0.054(5) 0.195(9) 0.061(6) -0.062(8) -0.047(6)
N(1) 0.018(3) 0.016(3) 0.027(3) -0.001(3) -0.013(3) -0.002(3)
N(2) 0.021(3) 0.020(3) 0.022(3) 0.000(3) -0.003(3) 0.005(3)
N(3) 0.038(4) 0.017(4) 0.025(3) -0.010(3) 0.000(3) 0.004(3)
N(4) 0.022(3) 0.020(4) 0.019(3) 0.000(3) 0.003(3) 0.006(3)
N(5) 0.017(4) 0.022(4) 0.017(3) 0.002(3) -0.003(3) 0.005(3)
C(1) 0.020(4) 0.029(5) 0.030(4) -0.011(4) -0.003(4) -0.004(4)
C(2) 0.036(5) 0.009(4) 0.041(5) -0.003(4) 0.004(5) -0.004(4)
C(3) 0.022(4) 0.019(4) 0.040(5) 0.003(4) 0.003(4) 0.006(4)
C(4) 0.024(4) 0.020(4) 0.032(5) 0.004(4) 0.003(4) 0.009(4)
C(5) 0.018(4) 0.020(5) 0.036(5) -0.003(4) -0.001(4) 0.006(4)
C(6) 0.036(5) 0.029(5) 0.025(4) 0.010(4) 0.000(4) 0.003(4)
C(7) 0.033(5) 0.029(4) 0.022(4) 0.006(4) -0.001(4) 0.002(4)
C(8) 0.033(5) 0.029(4) 0.033(5) -0.004(4) -0.011(4) -0.008(4)
C(9) 0.033(5) 0.019(5) 0.035(5) 0.015(4) 0.008(4) 0.001(4)
C(10) 0.027(4) 0.025(5) 0.033(5) 0.011(4) -0.004(4) -0.004(4)
C(11) 0.039(5) 0.024(5) 0.019(4) 0.001(4) 0.004(4) -0.003(4)
C(12) 0.022(5) 0.024(5) 0.028(5) -0.005(4) 0.001(4) 0.001(4)
C(13) 0.016(4) 0.022(4) 0.030(5) -0.006(4) -0.004(4) -0.006(4)
C(14) 0.019(4) 0.011(4) 0.026(4) 0.007(4) -0.005(4) -0.002(4)
C(15) 0.020(4) 0.024(5) 0.030(5) 0.002(4) -0.006(4) 0.003(4)
C(16) 0.044(5) 0.029(5) 0.030(5) -0.003(5) -0.015(5) -0.004(4)
C(17) 0.040(5) 0.025(5) 0.020(4) -0.007(5) 0.007(4) 0.005(3)
C(18) 0.036(4) 0.029(5) 0.020(4) -0.004(4) 0.009(4) -0.004(4)

loop_
_atom_site_label
_atom_site_fract_x
_atom_site_fract_y
_atom_site_fract_z
_atom_site_U_iso_or_equiv
_atom_site_thermal_displace_type
_atom_site_calc_flag
_atom_site_calc_attached_atom
Mn(1) 0.3423(1) 0.57800(8) 0.07409(5) 0.0192(3) Uij ? ?
Cl(1) 0.5879(2) 0.6620(2) 0.02806(9) 0.0314(6) Uij ? ?
Cl(2) 0.6226(2) 0.3500(2) -0.17635(9) 0.0340(6) Uij ? ?
O(1) 0.4941(7) 0.2873(5) -0.2048(3) 0.063(2) Uij ? ?
O(2) 0.7617(8) 0.3521(7) -0.2150(3) 0.110(3) Uij ? ?
O(3) 0.666(1) 0.3036(5) -0.1193(3) 0.081(3) Uij ? ?
O(4) 0.569(1) 0.4559(6) -0.1679(4) 0.145(4) Uij ? ?
N(1) 0.4850(6) 0.4192(5) 0.0773(3) 0.021(2) Uij ? ?
N(2) 0.3635(7) 0.5293(4) 0.1773(2) 0.021(2) Uij ? ?
N(3) 0.2844(7) 0.7339(5) 0.1242(3) 0.027(2) Uij ? ?
N(4) 0.0588(7) 0.5587(4) 0.1064(2) 0.021(2) Uij ? ?
N(5) 0.1956(7) 0.5417(5) -0.0101(2) 0.019(2) Uij ? ?
C(1) 0.5276(9) 0.3604(6) 0.0278(3) 0.026(2) Uij ? ?
C(2) 0.637(1) 0.2737(5) 0.0302(3) 0.029(2) Uij ? ?
C(3) 0.7063(9) 0.2458(6) 0.0874(4) 0.027(2) Uij ? ?
C(4) 0.665(1) 0.3054(6) 0.1379(3) 0.025(2) Uij ? ?
C(5) 0.5547(9) 0.3936(6) 0.1323(3) 0.025(2) Uij ? ?
C(6) 0.5200(9) 0.4684(6) 0.1852(4) 0.030(2) Uij ? ?
C(7) 0.3575(10) 0.6291(6) 0.2179(3) 0.028(2) Uij ? ?
C(8) 0.3948(9) 0.7296(6) 0.1793(3) 0.032(2) Uij ? ?
C(9) 0.0998(10) 0.7500(6) 0.1380(3) 0.029(2) Uij ? ?
C(10) -0.0080(9) 0.6711(6) 0.1029(3) 0.028(2) Uij ? ?
C(11) 0.2146(9) 0.4585(6) 0.1881(3) 0.028(2) Uij ? ?
C(12) 0.0485(9) 0.5117(6) 0.1692(3) 0.025(2) Uij ? ?
C(13) -0.0244(8) 0.4891(5) 0.0600(3) 0.023(2) Uij ? ?
C(14) 0.0335(9) 0.5125(6) -0.0043(3) 0.019(2) Uij ? ?
C(15) -0.0705(9) 0.4976(6) -0.0543(3) 0.025(2) Uij ? ?
C(16) -0.005(1) 0.5122(7) -0.1131(3) 0.035(3) Uij ? ?
C(17) 0.161(1) 0.5437(6) -0.1191(3) 0.028(2) Uij ? ?
C(18) 0.2579(9) 0.5574(6) -0.0663(3) 0.028(2) Uij ? ?
H(1) 0.4800 0.3794 -0.0109 0.0314 Uij ? ?
H(2) 0.6650 0.2339 -0.0059 0.0345 Uij ? ?
H(3) 0.7812 0.1860 0.0908 0.0325 Uij ? ?
H(4) 0.7107 0.2872 0.1769 0.0305 Uij ? ?
H(5) 0.6102 0.5186 0.1887 0.0364 Uij ? ?
H(6) 0.5124 0.4266 0.2218 0.0364 Uij ? ?
H(7) 0.2490 0.6356 0.2357 0.0333 Uij ? ?
H(8) 0.4391 0.6227 0.2496 0.0333 Uij ? ?
H(9) 0.5088 0.7275 0.1663 0.0382 Uij ? ?
H(10) 0.3764 0.7926 0.2036 0.0382 Uij ? ?
H(11) 0.0819 0.7396 0.1808 0.0349 Uij ? ?
H(12) 0.0687 0.8219 0.1270 0.0349 Uij ? ?
H(13) -0.0121 0.6929 0.0610 0.0340 Uij ? ?
H(14) -0.1182 0.6722 0.1197 0.0340 Uij ? ?
H(15) 0.2284 0.3935 0.1651 0.0330 Uij ? ?
H(16) 0.2094 0.4416 0.2308 0.0330 Uij ? ?
H(17) 0.0224 0.5679 0.1976 0.0296 Uij ? ?
H(18) -0.0378 0.4583 0.1699 0.0296 Uij ? ?
H(19) -0.0007 0.4153 0.0693 0.0272 Uij ? ?
H(20) -0.1423 0.5010 0.0622 0.0272 Uij ? ?
H(21) -0.1848 0.4778 -0.0487 0.0295 Uij ? ?
H(22) -0.0736 0.5007 -0.1484 0.0414 Uij ? ?
H(23) 0.2087 0.5558 -0.1587 0.0340 Uij ? ?
H(24) 0.3721 0.5786 -0.0704 0.0341 Uij ? ?
H(25) 0.3188 0.7897 0.1004 0.0316 Uij ? ?

loop_
_atom_type_symbol
_atom_type_oxidation_number
_atom_type_number_in_cell
_atom_type_scat_dispersion_real
_atom_type_scat_dispersion_imag
_atom_type_scat_source
Mn 0 4 0.337 0.728 'International Tables'
C 0 72 0.003 0.002 'International Tables'
H 0 100 0.000 0.000 'International Tables'
N 0 20 0.006 0.003 'International Tables'
Cl 0 8 0.148 0.159 'International Tables'
O 0 16 0.011 0.006 'International Tables'

loop_
_geom_angle_atom_site_label_1
_geom_angle_atom_site_label_2
_geom_angle_atom_site_label_3
_geom_angle
_geom_angle_site_symmetry_1
_geom_angle_site_symmetry_2
_geom_angle_site_symmetry_3
_geom_angle_publ_flag
Cl(1) Mn(1) N(1) 88.6(1) ? ? ? yes
Cl(1) Mn(1) N(2) 116.6(2) ? ? ? yes
Cl(1) Mn(1) N(3) 90.1(2) ? ? ? yes
Cl(1) Mn(1) N(4) 158.4(1) ? ? ? yes
Cl(1) Mn(1) N(5) 99.8(2) ? ? ? yes
N(1) Mn(1) N(2) 73.2(2) ? ? ? yes
N(1) Mn(1) N(3) 145.4(2) ? ? ? yes
N(1) Mn(1) N(4) 112.5(2) ? ? ? yes
N(1) Mn(1) N(5) 96.7(2) ? ? ? yes
N(2) Mn(1) N(3) 76.6(2) ? ? ? yes
N(2) Mn(1) N(4) 76.0(2) ? ? ? yes
N(2) Mn(1) N(5) 141.4(2) ? ? ? yes
N(3) Mn(1) N(4) 75.4(2) ? ? ? yes
N(3) Mn(1) N(5) 117.6(2) ? ? ? yes
N(4) Mn(1) N(5) 73.9(2) ? ? ? yes
O(1) Cl(2) O(2) 108.7(4) ? ? ? yes
O(1) Cl(2) O(3) 109.7(4) ? ? ? yes
O(1) Cl(2) O(4) 110.2(5) ? ? ? yes
O(2) Cl(2) O(3) 110.3(5) ? ? ? yes
O(2) Cl(2) O(4) 108.0(6) ? ? ? yes
O(3) Cl(2) O(4) 109.9(5) ? ? ? yes
Mn(1) N(1) C(1) 124.7(5) ? ? ? yes
Mn(1) N(1) C(5) 115.8(5) ? ? ? yes
C(1) N(1) C(5) 118.6(6) ? ? ? yes
Mn(1) N(2) C(6) 107.8(4) ? ? ? yes
Mn(1) N(2) C(7) 110.5(4) ? ? ? yes
Mn(1) N(2) C(11) 104.2(4) ? ? ? yes
C(6) N(2) C(7) 112.0(6) ? ? ? yes
C(6) N(2) C(11) 111.1(5) ? ? ? yes
C(7) N(2) C(11) 111.0(6) ? ? ? yes
Mn(1) N(3) C(8) 103.7(4) ? ? ? yes
Mn(1) N(3) C(9) 113.9(5) ? ? ? yes
C(8) N(3) C(9) 114.8(6) ? ? ? yes
Mn(1) N(4) C(10) 103.4(4) ? ? ? yes
Mn(1) N(4) C(12) 111.3(4) ? ? ? yes
Mn(1) N(4) C(13) 106.4(4) ? ? ? yes
C(10) N(4) C(12) 113.1(5) ? ? ? yes
C(10) N(4) C(13) 110.1(5) ? ? ? yes
C(12) N(4) C(13) 112.1(5) ? ? ? yes
Mn(1) N(5) C(14) 118.9(5) ? ? ? yes
Mn(1) N(5) C(18) 122.1(4) ? ? ? yes
C(14) N(5) C(18) 118.7(6) ? ? ? yes
N(1) C(1) C(2) 123.2(7) ? ? ? yes
C(1) C(2) C(3) 118.1(7) ? ? ? yes
C(2) C(3) C(4) 119.2(6) ? ? ? yes
C(3) C(4) C(5) 119.9(7) ? ? ? yes
N(1) C(5) C(4) 121.0(7) ? ? ? yes
N(1) C(5) C(6) 117.2(6) ? ? ? yes
C(4) C(5) C(6) 121.7(6) ? ? ? yes
N(2) C(6) C(5) 112.5(6) ? ? ? yes
N(2) C(7) C(8) 109.4(5) ? ? ? yes
N(3) C(8) C(7) 111.0(6) ? ? ? yes
N(3) C(9) C(10) 111.7(6) ? ? ? yes
N(4) C(10) C(9) 111.8(6) ? ? ? yes
N(2) C(11) C(12) 113.3(6) ? ? ? yes
N(4) C(12) C(11) 111.5(6) ? ? ? yes
N(4) C(13) C(14) 112.7(5) ? ? ? yes
N(5) C(14) C(13) 115.6(6) ? ? ? yes
N(5) C(14) C(15) 122.6(7) ? ? ? yes
C(13) C(14) C(15) 121.7(6) ? ? ? yes
C(14) C(15) C(16) 119.0(7) ? ? ? yes
C(15) C(16) C(17) 118.5(7) ? ? ? yes
C(16) C(17) C(18) 119.0(7) ? ? ? yes
N(5) C(18) C(17) 122.2(6) ? ? ? yes

loop_
_geom_bond_atom_site_label_1
_geom_bond_atom_site_label_2
_geom_bond_distance
_geom_bond_site_symmetry_1
_geom_bond_site_symmetry_2
_geom_bond_publ_flag
Mn(1) Cl(1) 2.427(3) ? ? yes
Mn(1) N(1) 2.261(5) ? ? yes
Mn(1) N(2) 2.326(5) ? ? yes
Mn(1) N(3) 2.253(6) ? ? yes
Mn(1) N(4) 2.375(6) ? ? yes
Mn(1) N(5) 2.214(5) ? ? yes
Cl(2) O(1) 1.422(6) ? ? yes
Cl(2) O(2) 1.390(6) ? ? yes
Cl(2) O(3) 1.407(6) ? ? yes
Cl(2) O(4) 1.384(7) ? ? yes
N(1) C(1) 1.340(8) ? ? yes
N(1) C(5) 1.353(8) ? ? yes
N(2) C(6) 1.463(9) ? ? yes
N(2) C(7) 1.512(8) ? ? yes
N(2) C(11) 1.489(9) ? ? yes
N(3) C(8) 1.485(9) ? ? yes
N(3) C(9) 1.513(9) ? ? yes
N(4) C(10) 1.483(8) ? ? yes
N(4) C(12) 1.483(8) ? ? yes
N(4) C(13) 1.479(8) ? ? yes
N(5) C(14) 1.345(9) ? ? yes
N(5) C(18) 1.331(8) ? ? yes
C(1) C(2) 1.379(9) ? ? yes
C(2) C(3) 1.401(10) ? ? yes
C(3) C(4) 1.360(9) ? ? yes
C(4) C(5) 1.400(9) ? ? yes
C(5) C(6) 1.50(1) ? ? yes
C(7) C(8) 1.522(10) ? ? yes
C(9) C(10) 1.50(1) ? ? yes
C(11) C(12) 1.531(10) ? ? yes
C(13) C(14) 1.499(9) ? ? yes
C(14) C(15) 1.377(9) ? ? yes
C(15) C(16) 1.389(10) ? ? yes
C(16) C(17) 1.39(1) ? ? yes
C(17) C(18) 1.391(10) ? ? yes
